data_7057454
loop_
_publ_author_name
'Fouchet, Julien'
'Heinrich, Beno\^it'
'L&#x2019;Her, Matthieu'
'Voirin, Emilie'
'Karmazin, Lydia'
'Bailly, Corinne'
'Welter, Richard'
'Mirjafari, Arsalan'
'Douce, Laurent'

_publ_section_title
;
 Heterogeneous microwave-assisted Ullmann type methodology for synthesis
 of rigid-core ionic liquid crystals
;
_journal_issue 12
_journal_name_full 'New Journal of Chemistry'
_journal_page_first 10421
_journal_paper_doi 10.1039/C8NJ01609G
_journal_volume 42
_journal_year 2018
_chemical_formula_moiety 'C21 H33 N2, F6 P'
_chemical_formula_sum 'C21 H33 F6 N2 P'
_chemical_formula_weight 458.46
_space_group_crystal_system triclinic
_space_group_IT_number 2
_space_group_name_Hall '-P 1'
_space_group_name_H-M_alt 'P -1'
_symmetry_space_group_name_Hall '-P 1'
_symmetry_space_group_name_H-M 'P -1'
_atom_sites_solution_hydrogens geom
_atom_sites_solution_primary direct
_atom_sites_solution_secondary difmap
_audit_creation_method SHELXL-2014/7
_audit_update_record
;
2018-03-16 deposited with the CCDC.
2018-05-23 downloaded from the CCDC.
;
_cell_angle_alpha 79.541(2)
_cell_angle_beta 87.329(2)
_cell_angle_gamma 89.045(2)
_cell_formula_units_Z 4
_cell_length_a 8.3458(8)
_cell_length_b 10.7404(11)
_cell_length_c 26.252(3)
_cell_measurement_reflns_used 5592
_cell_measurement_temperature 173(2)
_cell_measurement_theta_max 28.94
_cell_measurement_theta_min 3.08
_cell_volume 2311.5(4)
_computing_cell_refinement 'Bruker SAINT'
_computing_data_collection 'Bruker APEX2'
_computing_data_reduction 'Bruker SAINT'
_computing_molecular_graphics 'Bruker SHELXTL'
_computing_publication_material 'Bruker SHELXTL'
_computing_structure_refinement 'SHELXL-2014/7 (Sheldrick, 2014)'
_computing_structure_solution 'SHELXS-97 (Sheldrick, 2008)'
_diffrn_ambient_temperature 173(2)
_diffrn_measured_fraction_theta_full 0.998
_diffrn_measured_fraction_theta_max 0.995
_diffrn_measurement_device_type 'Bruker APEX-II CCD'
_diffrn_measurement_method '\f and \w scans'
_diffrn_radiation_type MoK\a
_diffrn_radiation_wavelength 0.71073
_diffrn_reflns_av_R_equivalents 0.0540
_diffrn_reflns_av_unetI/netI 0.0767
_diffrn_reflns_Laue_measured_fraction_full 0.998
_diffrn_reflns_Laue_measured_fraction_max 0.995
_diffrn_reflns_limit_h_max 11
_diffrn_reflns_limit_h_min -11
_diffrn_reflns_limit_k_max 14
_diffrn_reflns_limit_k_min -14
_diffrn_reflns_limit_l_max 34
_diffrn_reflns_limit_l_min -35
_diffrn_reflns_number 34173
_diffrn_reflns_point_group_measured_fraction_full 0.998
_diffrn_reflns_point_group_measured_fraction_max 0.995
_diffrn_reflns_theta_full 25.242
_diffrn_reflns_theta_max 29.025
_diffrn_reflns_theta_min 1.928
_diffrn_source 'sealed tube'
_exptl_absorpt_coefficient_mu 0.177
_exptl_absorpt_correction_T_max 0.7458
_exptl_absorpt_correction_T_min 0.6861
_exptl_absorpt_correction_type multi-scan
_exptl_absorpt_process_details sadabs
_exptl_crystal_colour colourless
_exptl_crystal_density_diffrn 1.317
_exptl_crystal_description plate
_exptl_crystal_F_000 968
_exptl_crystal_size_max 0.400
_exptl_crystal_size_mid 0.200
_exptl_crystal_size_min 0.030
_refine_diff_density_max 1.145
_refine_diff_density_min -0.604
_refine_diff_density_rms 0.070
_refine_ls_extinction_method none
_refine_ls_goodness_of_fit_ref 1.033
_refine_ls_hydrogen_treatment constr
_refine_ls_matrix_type full
_refine_ls_number_parameters 543
_refine_ls_number_reflns 12278
_refine_ls_number_restraints 0
_refine_ls_restrained_S_all 1.033
_refine_ls_R_factor_all 0.1358
_refine_ls_R_factor_gt 0.0719
_refine_ls_shift/su_max 0.000
_refine_ls_shift/su_mean 0.000
_refine_ls_structure_factor_coef Fsqd
_refine_ls_weighting_details 'w=1/[\s^2^(Fo^2^)+(0.0943P)^2^+1.3341P] where P=(Fo^2^+2Fc^2^)/3'
_refine_ls_weighting_scheme calc
_refine_ls_wR_factor_gt 0.1765
_refine_ls_wR_factor_ref 0.2058
_reflns_Friedel_coverage 0.000
_reflns_number_gt 6899
_reflns_number_total 12278
_reflns_threshold_expression 'I > 2\s(I)'
_cod_data_source_file c8nj01609g2.cif
_cod_data_source_block jlgld110217
_cod_depositor_comments 'Adding full bibliography for 7057453--7057456.cif.'
_cod_database_code 7057454
_shelx_shelxl_version_number 2014/7
_shelx_space_group_comment
;
The symmetry employed for this shelxl refinement is uniquely defined
by the following loop, which should always be used as a source of
symmetry information in preference to the above space-group names.
They are only intended as comments.
;
_shelx_estimated_absorpt_t_min 0.933
_shelx_estimated_absorpt_t_max 0.995

loop_
_space_group_symop_operation_xyz
'x, y, z'
'-x, -y, -z'

loop_
_atom_site_label
_atom_site_type_symbol
_atom_site_fract_x
_atom_site_fract_y
_atom_site_fract_z
_atom_site_U_iso_or_equiv
_atom_site_adp_type
_atom_site_occupancy
_atom_site_site_symmetry_order
_atom_site_calc_flag
_atom_site_refinement_flags_posn
_atom_site_refinement_flags_adp
C1 C 0.9209(3) 0.6431(3) 0.43889(11) 0.0235(6) Uani 1 1 d . .
C2 C 0.9742(3) 0.7285(3) 0.46749(12) 0.0281(6) Uani 1 1 d . .
H2 H 1.0495 0.7917 0.4526 0.034 Uiso 1 1 calc R U
C3 C 0.9163(4) 0.7211(3) 0.51837(12) 0.0315(7) Uani 1 1 d . .
H3 H 0.9504 0.7804 0.5383 0.038 Uiso 1 1 calc R U
C4 C 0.8097(3) 0.6279(3) 0.53997(11) 0.0309(7) Uani 1 1 d . .
H4 H 0.7705 0.6230 0.5748 0.037 Uiso 1 1 calc R U
C5 C 0.7593(4) 0.5413(3) 0.51106(11) 0.0302(7) Uani 1 1 d . .
H5 H 0.6869 0.4764 0.5263 0.036 Uiso 1 1 calc R U
C6 C 0.8143(3) 0.5490(3) 0.45974(11) 0.0270(6) Uani 1 1 d . .
H6 H 0.7790 0.4907 0.4395 0.032 Uiso 1 1 calc R U
C7 C 0.9958(3) 0.5592(3) 0.35871(10) 0.0225(6) Uani 1 1 d . .
H7 H 0.9748 0.4724 0.3718 0.027 Uiso 1 1 calc R U
C8 C 1.0213(4) 0.7649(3) 0.35310(12) 0.0334(7) Uani 1 1 d . .
H8 H 1.0205 0.8470 0.3618 0.040 Uiso 1 1 calc R U
C9 C 1.0649(4) 0.7355(3) 0.30703(12) 0.0349(7) Uani 1 1 d . .
H9 H 1.1010 0.7931 0.2770 0.042 Uiso 1 1 calc R U
C10 C 1.0790(4) 0.5351(3) 0.26876(11) 0.0315(7) Uani 1 1 d . .
H10A H 1.0743 0.4434 0.2831 0.038 Uiso 1 1 calc R U
H10B H 1.1884 0.5542 0.2533 0.038 Uiso 1 1 calc R U
C11 C 0.9585(4) 0.5673(3) 0.22698(11) 0.0301(6) Uani 1 1 d . .
H11A H 0.9662 0.6584 0.2115 0.036 Uiso 1 1 calc R U
H11B H 0.8488 0.5516 0.2426 0.036 Uiso 1 1 calc R U
C12 C 0.9873(4) 0.4891(3) 0.18487(12) 0.0336(7) Uani 1 1 d . .
H12A H 0.9831 0.3983 0.2009 0.040 Uiso 1 1 calc R U
H12B H 1.0966 0.5066 0.1691 0.040 Uiso 1 1 calc R U
C13 C 0.8677(4) 0.5145(3) 0.14224(12) 0.0332(7) Uani 1 1 d . .
H13A H 0.7580 0.4988 0.1579 0.040 Uiso 1 1 calc R U
H13B H 0.8737 0.6047 0.1255 0.040 Uiso 1 1 calc R U
C14 C 0.8971(4) 0.4327(3) 0.10135(12) 0.0372(8) Uani 1 1 d . .
H14A H 0.8975 0.3428 0.1187 0.045 Uiso 1 1 calc R U
H14B H 1.0050 0.4518 0.0847 0.045 Uiso 1 1 calc R U
C15 C 0.7753(4) 0.4498(3) 0.05935(12) 0.0355(7) Uani 1 1 d . .
H15A H 0.6675 0.4289 0.0757 0.043 Uiso 1 1 calc R U
H15B H 0.7735 0.5398 0.0422 0.043 Uiso 1 1 calc R U
C16 C 0.8096(5) 0.3686(3) 0.01861(12) 0.0403(8) Uani 1 1 d . .
H16A H 0.8168 0.2790 0.0362 0.048 Uiso 1 1 calc R U
H16B H 0.9156 0.3922 0.0014 0.048 Uiso 1 1 calc R U
C17 C 0.6869(4) 0.3786(3) -0.02268(12) 0.0392(8) Uani 1 1 d . .
H17A H 0.5814 0.3522 -0.0057 0.047 Uiso 1 1 calc R U
H17B H 0.6772 0.4684 -0.0397 0.047 Uiso 1 1 calc R U
C18 C 0.7262(5) 0.2997(4) -0.06384(13) 0.0438(8) Uani 1 1 d . .
H18A H 0.8302 0.3284 -0.0814 0.053 Uiso 1 1 calc R U
H18B H 0.7402 0.2106 -0.0465 0.053 Uiso 1 1 calc R U
C19 C 0.6036(5) 0.3039(4) -0.10464(13) 0.0456(9) Uani 1 1 d . .
H19A H 0.4998 0.2737 -0.0873 0.055 Uiso 1 1 calc R U
H19B H 0.5882 0.3930 -0.1218 0.055 Uiso 1 1 calc R U
C20 C 0.6477(6) 0.2257(4) -0.14555(14) 0.0572(11) Uani 1 1 d . .
H20A H 0.6675 0.1374 -0.1282 0.069 Uiso 1 1 calc R U
H20B H 0.7493 0.2583 -0.1637 0.069 Uiso 1 1 calc R U
C21 C 0.5230(7) 0.2250(5) -0.18546(16) 0.0752(15) Uani 1 1 d . .
H21A H 0.4267 0.1818 -0.1687 0.113 Uiso 1 1 calc R U
H21B H 0.5661 0.1803 -0.2126 0.113 Uiso 1 1 calc R U
H21C H 0.4956 0.3123 -0.2010 0.113 Uiso 1 1 calc R U
C22 C 0.4236(3) 0.9113(3) 0.44062(11) 0.0237(6) Uani 1 1 d . .
C23 C 0.4784(4) 0.7991(3) 0.46929(12) 0.0291(6) Uani 1 1 d . .
H23 H 0.5566 0.7490 0.4547 0.035 Uiso 1 1 calc R U
C24 C 0.4175(4) 0.7606(3) 0.51974(12) 0.0308(7) Uani 1 1 d . .
H24 H 0.4526 0.6829 0.5396 0.037 Uiso 1 1 calc R U
C25 C 0.3062(4) 0.8348(3) 0.54110(12) 0.0304(7) Uani 1 1 d . .
H25 H 0.2643 0.8081 0.5756 0.036 Uiso 1 1 calc R U
C26 C 0.2558(4) 0.9482(3) 0.51223(12) 0.0329(7) Uani 1 1 d . .
H26 H 0.1809 1.0000 0.5273 0.039 Uiso 1 1 calc R U
C27 C 0.3132(3) 0.9871(3) 0.46152(12) 0.0282(6) Uani 1 1 d . .
H27 H 0.2773 1.0645 0.4416 0.034 Uiso 1 1 calc R U
C28 C 0.4942(3) 1.0669(3) 0.36076(11) 0.0244(6) Uani 1 1 d . .
H28 H 0.4660 1.1419 0.3736 0.029 Uiso 1 1 calc R U
C29 C 0.5352(4) 0.8663(3) 0.35558(12) 0.0343(7) Uani 1 1 d . .
H29 H 0.5400 0.7766 0.3644 0.041 Uiso 1 1 calc R U
C30 C 0.5768(4) 0.9375(3) 0.30948(12) 0.0357(7) Uani 1 1 d . .
H30 H 0.6176 0.9070 0.2796 0.043 Uiso 1 1 calc R U
C31 C 0.5728(4) 1.1720(3) 0.27101(11) 0.0327(7) Uani 1 1 d . .
H31A H 0.6860 1.1744 0.2578 0.039 Uiso 1 1 calc R U
H31B H 0.5498 1.2508 0.2846 0.039 Uiso 1 1 calc R U
C32 C 0.4641(4) 1.1654(3) 0.22702(11) 0.0303(7) Uani 1 1 d . .
H32A H 0.3515 1.1566 0.2407 0.036 Uiso 1 1 calc R U
H32B H 0.4927 1.0900 0.2116 0.036 Uiso 1 1 calc R U
C33 C 0.4792(5) 1.2833(3) 0.18548(12) 0.0391(8) Uani 1 1 d . .
H33A H 0.5899 1.2877 0.1700 0.047 Uiso 1 1 calc R U
H33B H 0.4610 1.3588 0.2018 0.047 Uiso 1 1 calc R U
C34 C 0.3610(5) 1.2871(3) 0.14225(13) 0.0425(8) Uani 1 1 d . .
H34A H 0.2518 1.2718 0.1583 0.051 Uiso 1 1 calc R U
H34B H 0.3616 1.3733 0.1210 0.051 Uiso 1 1 calc R U
C35 C 0.3951(4) 1.1925(3) 0.10673(12) 0.0369(7) Uani 1 1 d . .
H35A H 0.3868 1.1058 0.1273 0.044 Uiso 1 1 calc R U
H35B H 0.5064 1.2039 0.0920 0.044 Uiso 1 1 calc R U
C36 C 0.2807(4) 1.2060(3) 0.06257(12) 0.0376(8) Uani 1 1 d . .
H36A H 0.1700 1.1923 0.0776 0.045 Uiso 1 1 calc R U
H36B H 0.2864 1.2939 0.0431 0.045 Uiso 1 1 calc R U
C37 C 0.3129(4) 1.1162(3) 0.02487(12) 0.0381(8) Uani 1 1 d . .
H37A H 0.3062 1.0281 0.0442 0.046 Uiso 1 1 calc R U
H37B H 0.4237 1.1294 0.0099 0.046 Uiso 1 1 calc R U
C38 C 0.1976(4) 1.1322(3) -0.01910(12) 0.0404(8) Uani 1 1 d . .
H38A H 0.0869 1.1192 -0.0040 0.049 Uiso 1 1 calc R U
H38B H 0.2045 1.2203 -0.0384 0.049 Uiso 1 1 calc R U
C39 C 0.2284(5) 1.0430(3) -0.05691(13) 0.0422(8) Uani 1 1 d . .
H39A H 0.2191 0.9548 -0.0378 0.051 Uiso 1 1 calc R U
H39B H 0.3399 1.0546 -0.0714 0.051 Uiso 1 1 calc R U
C40 C 0.1157(5) 1.0609(4) -0.10134(13) 0.0437(8) Uani 1 1 d . .
H40A H 0.0041 1.0512 -0.0868 0.052 Uiso 1 1 calc R U
H40B H 0.1267 1.1486 -0.1209 0.052 Uiso 1 1 calc R U
C41 C 0.1434(5) 0.9705(4) -0.13863(15) 0.0535(10) Uani 1 1 d . .
H41A H 0.1310 0.8828 -0.1193 0.064 Uiso 1 1 calc R U
H41B H 0.2553 0.9795 -0.1530 0.064 Uiso 1 1 calc R U
C42 C 0.0315(7) 0.9903(5) -0.18304(17) 0.0788(16) Uani 1 1 d . .
H42A H -0.0798 0.9855 -0.1693 0.118 Uiso 1 1 calc R U
H42B H 0.0514 0.9245 -0.2041 0.118 Uiso 1 1 calc R U
H42C H 0.0505 1.0738 -0.2046 0.118 Uiso 1 1 calc R U
N1 N 0.9778(3) 0.6537(2) 0.38561(9) 0.0229(5) Uani 1 1 d . .
N2 N 1.0478(3) 0.6071(2) 0.31093(9) 0.0253(5) Uani 1 1 d . .
N3 N 0.4840(3) 0.9491(2) 0.38778(9) 0.0244(5) Uani 1 1 d . .
N4 N 0.5498(3) 1.0620(2) 0.31322(9) 0.0267(5) Uani 1 1 d . .
F1 F 0.6654(2) 0.62121(19) 0.32222(9) 0.0500(6) Uani 1 1 d . .
F2 F 0.5646(3) 0.4825(2) 0.27732(8) 0.0578(6) Uani 1 1 d . .
F3 F 0.3985(3) 0.4092(2) 0.34464(10) 0.0782(9) Uani 1 1 d . .
F4 F 0.4974(3) 0.5486(2) 0.38996(8) 0.0565(6) Uani 1 1 d . .
F5 F 0.4039(3) 0.6196(2) 0.31161(10) 0.0651(7) Uani 1 1 d . .
F6 F 0.6611(4) 0.4133(2) 0.35603(11) 0.0778(8) Uani 1 1 d . .
F7 F 0.9263(4) 0.7842(2) 0.72322(9) 0.0753(8) Uani 1 1 d . .
F8 F 1.0903(3) 0.9456(3) 0.68913(13) 0.0855(9) Uani 1 1 d . .
F9 F 0.9997(4) 0.9456(2) 0.61129(8) 0.0732(8) Uani 1 1 d . .
F10 F 0.8344(4) 0.7858(2) 0.64496(14) 0.0940(10) Uani 1 1 d . .
F11 F 0.8302(3) 0.9657(2) 0.67671(10) 0.0596(7) Uani 1 1 d . .
F12 F 1.0923(4) 0.7621(2) 0.65723(11) 0.0884(10) Uani 1 1 d . .
P1 P 0.53127(9) 0.51463(7) 0.33318(3) 0.02712(18) Uani 1 1 d . .
P2 P 0.96369(9) 0.86250(7) 0.66784(3) 0.02641(18) Uani 1 1 d . .

loop_
_atom_site_aniso_label
_atom_site_aniso_U_11
_atom_site_aniso_U_22
_atom_site_aniso_U_33
_atom_site_aniso_U_23
_atom_site_aniso_U_13
_atom_site_aniso_U_12
C1 0.0228(13) 0.0232(14) 0.0251(14) -0.0059(11) -0.0026(11) 0.0067(11)
C2 0.0247(14) 0.0272(15) 0.0346(16) -0.0113(12) -0.0035(12) 0.0012(12)
C3 0.0306(15) 0.0356(17) 0.0320(16) -0.0154(13) -0.0060(12) 0.0094(13)
C4 0.0278(15) 0.0397(18) 0.0252(14) -0.0064(13) -0.0037(12) 0.0142(13)
C5 0.0273(15) 0.0305(16) 0.0312(16) -0.0015(13) -0.0019(12) 0.0032(12)
C6 0.0288(15) 0.0227(14) 0.0300(15) -0.0062(12) -0.0037(12) 0.0026(11)
C7 0.0243(13) 0.0194(13) 0.0255(14) -0.0068(11) -0.0077(11) 0.0018(10)
C8 0.0464(18) 0.0198(15) 0.0338(16) -0.0048(12) 0.0008(14) -0.0042(13)
C9 0.051(2) 0.0253(16) 0.0266(15) -0.0011(12) 0.0003(14) -0.0059(14)
C10 0.0384(17) 0.0323(17) 0.0261(15) -0.0111(12) -0.0036(13) 0.0063(13)
C11 0.0299(15) 0.0364(17) 0.0260(15) -0.0106(13) -0.0045(12) 0.0023(13)
C12 0.0420(18) 0.0336(17) 0.0274(15) -0.0103(13) -0.0082(13) 0.0058(14)
C13 0.0428(18) 0.0325(17) 0.0266(15) -0.0098(13) -0.0097(13) 0.0021(14)
C14 0.053(2) 0.0356(18) 0.0254(15) -0.0104(13) -0.0107(14) 0.0033(15)
C15 0.0457(19) 0.0344(18) 0.0283(16) -0.0093(13) -0.0085(14) -0.0005(14)
C16 0.056(2) 0.0376(19) 0.0303(17) -0.0116(14) -0.0131(15) 0.0017(16)
C17 0.053(2) 0.0378(19) 0.0297(16) -0.0107(14) -0.0085(15) -0.0050(15)
C18 0.061(2) 0.043(2) 0.0310(17) -0.0127(15) -0.0102(16) -0.0020(17)
C19 0.066(2) 0.045(2) 0.0282(17) -0.0105(15) -0.0102(16) -0.0083(18)
C20 0.092(3) 0.050(2) 0.0339(19) -0.0152(17) -0.009(2) -0.016(2)
C21 0.116(4) 0.079(3) 0.036(2) -0.017(2) -0.022(2) -0.030(3)
C22 0.0239(14) 0.0241(14) 0.0236(13) -0.0047(11) -0.0025(11) -0.0036(11)
C23 0.0287(15) 0.0244(15) 0.0332(16) -0.0029(12) -0.0011(12) 0.0024(12)
C24 0.0288(15) 0.0269(16) 0.0341(16) 0.0024(12) -0.0047(12) -0.0027(12)
C25 0.0319(16) 0.0328(17) 0.0261(14) -0.0041(12) -0.0003(12) -0.0078(13)
C26 0.0314(16) 0.0350(17) 0.0339(16) -0.0116(13) 0.0013(13) 0.0016(13)
C27 0.0284(15) 0.0241(15) 0.0327(15) -0.0063(12) -0.0034(12) 0.0017(12)
C28 0.0268(14) 0.0216(14) 0.0267(14) -0.0082(11) -0.0059(11) 0.0020(11)
C29 0.0482(19) 0.0216(15) 0.0344(17) -0.0094(13) -0.0014(14) 0.0056(13)
C30 0.052(2) 0.0279(16) 0.0297(16) -0.0118(13) -0.0002(14) 0.0023(14)
C31 0.0418(18) 0.0291(16) 0.0258(15) 0.0002(12) -0.0061(13) -0.0051(13)
C32 0.0313(16) 0.0368(17) 0.0231(14) -0.0053(12) -0.0033(12) -0.0020(13)
C33 0.062(2) 0.0305(17) 0.0266(16) -0.0076(13) -0.0102(15) -0.0014(16)
C34 0.065(2) 0.0361(19) 0.0282(16) -0.0083(14) -0.0174(16) 0.0137(17)
C35 0.049(2) 0.0358(18) 0.0273(16) -0.0076(13) -0.0087(14) 0.0083(15)
C36 0.0455(19) 0.0409(19) 0.0287(16) -0.0104(14) -0.0105(14) 0.0062(15)
C37 0.051(2) 0.0342(18) 0.0320(17) -0.0107(14) -0.0142(15) 0.0020(15)
C38 0.051(2) 0.043(2) 0.0297(17) -0.0131(14) -0.0103(15) 0.0046(16)
C39 0.056(2) 0.0374(19) 0.0366(18) -0.0115(15) -0.0142(16) 0.0034(16)
C40 0.057(2) 0.045(2) 0.0322(18) -0.0137(15) -0.0094(16) 0.0044(17)
C41 0.078(3) 0.046(2) 0.041(2) -0.0178(17) -0.017(2) 0.002(2)
C42 0.112(4) 0.086(4) 0.048(3) -0.032(2) -0.033(3) 0.018(3)
N1 0.0264(12) 0.0192(12) 0.0240(12) -0.0061(9) -0.0030(9) -0.0006(9)
N2 0.0300(13) 0.0248(12) 0.0223(12) -0.0071(9) -0.0043(10) 0.0020(10)
N3 0.0273(12) 0.0191(12) 0.0274(12) -0.0054(9) -0.0042(10) 0.0023(9)
N4 0.0323(13) 0.0255(13) 0.0229(12) -0.0052(10) -0.0052(10) -0.0002(10)
F1 0.0380(11) 0.0418(12) 0.0752(15) -0.0267(11) 0.0135(10) -0.0124(9)
F2 0.0942(18) 0.0471(13) 0.0364(11) -0.0216(10) 0.0122(11) -0.0137(12)
F3 0.0940(19) 0.0732(17) 0.0748(17) -0.0381(14) 0.0353(15) -0.0589(15)
F4 0.0882(17) 0.0514(13) 0.0331(11) -0.0181(10) 0.0072(11) -0.0120(12)
F5 0.0465(13) 0.0712(17) 0.0858(18) -0.0308(14) -0.0333(12) 0.0232(12)
F6 0.101(2) 0.0457(14) 0.092(2) -0.0208(13) -0.0377(16) 0.0371(14)
F7 0.133(2) 0.0425(14) 0.0422(13) 0.0069(10) 0.0192(14) 0.0034(14)
F8 0.0652(16) 0.0635(17) 0.126(3) 0.0027(16) -0.0561(17) -0.0144(13)
F9 0.128(2) 0.0493(14) 0.0366(12) 0.0034(10) 0.0097(14) 0.0130(15)
F10 0.102(2) 0.0436(15) 0.144(3) -0.0223(16) -0.062(2) -0.0147(15)
F11 0.0502(13) 0.0349(12) 0.0900(18) -0.0082(11) 0.0219(12) 0.0031(10)
F12 0.100(2) 0.0585(16) 0.091(2) 0.0118(14) 0.0457(17) 0.0459(15)
P1 0.0276(4) 0.0267(4) 0.0290(4) -0.0097(3) -0.0026(3) -0.0019(3)
P2 0.0266(4) 0.0259(4) 0.0270(4) -0.0049(3) -0.0031(3) 0.0019(3)

loop_
_atom_type_symbol
_atom_type_description
_atom_type_scat_dispersion_real
_atom_type_scat_dispersion_imag
_atom_type_scat_source
C C 0.0033 0.0016 'International Tables Vol C Tables 4.2.6.8 and 6.1.1.4'
H H 0.0000 0.0000 'International Tables Vol C Tables 4.2.6.8 and 6.1.1.4'
N N 0.0061 0.0033 'International Tables Vol C Tables 4.2.6.8 and 6.1.1.4'
F F 0.0171 0.0103 'International Tables Vol C Tables 4.2.6.8 and 6.1.1.4'
P P 0.1023 0.0942 'International Tables Vol C Tables 4.2.6.8 and 6.1.1.4'

loop_
_geom_angle_atom_site_label_1
_geom_angle_atom_site_label_2
_geom_angle_atom_site_label_3
_geom_angle
C6 C1 C2 121.8(3)
C6 C1 N1 119.4(3)
C2 C1 N1 118.8(3)
C1 C2 C3 119.1(3)
C1 C2 H2 120.5
C3 C2 H2 120.5
C4 C3 C2 120.1(3)
C4 C3 H3 119.9
C2 C3 H3 119.9
C3 C4 C5 120.2(3)
C3 C4 H4 119.9
C5 C4 H4 119.9
C4 C5 C6 120.3(3)
C4 C5 H5 119.9
C6 C5 H5 119.9
C1 C6 C5 118.5(3)
C1 C6 H6 120.7
C5 C6 H6 120.7
N2 C7 N1 108.6(2)
N2 C7 H7 125.7
N1 C7 H7 125.7
C9 C8 N1 107.1(3)
C9 C8 H8 126.4
N1 C8 H8 126.4
C8 C9 N2 107.7(3)
C8 C9 H9 126.1
N2 C9 H9 126.1
N2 C10 C11 111.7(2)
N2 C10 H10A 109.3
C11 C10 H10A 109.3
N2 C10 H10B 109.3
C11 C10 H10B 109.3
H10A C10 H10B 107.9
C10 C11 C12 111.3(3)
C10 C11 H11A 109.4
C12 C11 H11A 109.4
C10 C11 H11B 109.4
C12 C11 H11B 109.4
H11A C11 H11B 108.0
C11 C12 C13 114.1(3)
C11 C12 H12A 108.7
C13 C12 H12A 108.7
C11 C12 H12B 108.7
C13 C12 H12B 108.7
H12A C12 H12B 107.6
C14 C13 C12 112.9(3)
C14 C13 H13A 109.0
C12 C13 H13A 109.0
C14 C13 H13B 109.0
C12 C13 H13B 109.0
H13A C13 H13B 107.8
C13 C14 C15 114.9(3)
C13 C14 H14A 108.6
C15 C14 H14A 108.6
C13 C14 H14B 108.6
C15 C14 H14B 108.6
H14A C14 H14B 107.5
C16 C15 C14 113.6(3)
C16 C15 H15A 108.8
C14 C15 H15A 108.8
C16 C15 H15B 108.8
C14 C15 H15B 108.8
H15A C15 H15B 107.7
C15 C16 C17 115.2(3)
C15 C16 H16A 108.5
C17 C16 H16A 108.5
C15 C16 H16B 108.5
C17 C16 H16B 108.5
H16A C16 H16B 107.5
C18 C17 C16 114.3(3)
C18 C17 H17A 108.7
C16 C17 H17A 108.7
C18 C17 H17B 108.7
C16 C17 H17B 108.7
H17A C17 H17B 107.6
C19 C18 C17 115.7(3)
C19 C18 H18A 108.4
C17 C18 H18A 108.4
C19 C18 H18B 108.4
C17 C18 H18B 108.4
H18A C18 H18B 107.4
C20 C19 C18 114.3(4)
C20 C19 H19A 108.7
C18 C19 H19A 108.7
C20 C19 H19B 108.7
C18 C19 H19B 108.7
H19A C19 H19B 107.6
C19 C20 C21 114.9(4)
C19 C20 H20A 108.5
C21 C20 H20A 108.5
C19 C20 H20B 108.5
C21 C20 H20B 108.5
H20A C20 H20B 107.5
C20 C21 H21A 109.5
C20 C21 H21B 109.5
H21A C21 H21B 109.5
C20 C21 H21C 109.5
H21A C21 H21C 109.5
H21B C21 H21C 109.5
C27 C22 C23 121.4(3)
C27 C22 N3 119.7(3)
C23 C22 N3 118.9(2)
C22 C23 C24 119.1(3)
C22 C23 H23 120.4
C24 C23 H23 120.4
C25 C24 C23 120.2(3)
C25 C24 H24 119.9
C23 C24 H24 119.9
C24 C25 C26 119.8(3)
C24 C25 H25 120.1
C26 C25 H25 120.1
C25 C26 C27 120.8(3)
C25 C26 H26 119.6
C27 C26 H26 119.6
C22 C27 C26 118.6(3)
C22 C27 H27 120.7
C26 C27 H27 120.7
N4 C28 N3 108.8(2)
N4 C28 H28 125.6
N3 C28 H28 125.6
C30 C29 N3 106.6(3)
C30 C29 H29 126.7
N3 C29 H29 126.7
C29 C30 N4 107.8(3)
C29 C30 H30 126.1
N4 C30 H30 126.1
N4 C31 C32 111.2(2)
N4 C31 H31A 109.4
C32 C31 H31A 109.4
N4 C31 H31B 109.4
C32 C31 H31B 109.4
H31A C31 H31B 108.0
C31 C32 C33 111.1(3)
C31 C32 H32A 109.4
C33 C32 H32A 109.4
C31 C32 H32B 109.4
C33 C32 H32B 109.4
H32A C32 H32B 108.0
C32 C33 C34 113.3(3)
C32 C33 H33A 108.9
C34 C33 H33A 108.9
C32 C33 H33B 108.9
C34 C33 H33B 108.9
H33A C33 H33B 107.7
C35 C34 C33 115.1(3)
C35 C34 H34A 108.5
C33 C34 H34A 108.5
C35 C34 H34B 108.5
C33 C34 H34B 108.5
H34A C34 H34B 107.5
C34 C35 C36 112.9(3)
C34 C35 H35A 109.0
C36 C35 H35A 109.0
C34 C35 H35B 109.0
C36 C35 H35B 109.0
H35A C35 H35B 107.8
C37 C36 C35 115.0(3)
C37 C36 H36A 108.5
C35 C36 H36A 108.5
C37 C36 H36B 108.5
C35 C36 H36B 108.5
H36A C36 H36B 107.5
C36 C37 C38 114.0(3)
C36 C37 H37A 108.8
C38 C37 H37A 108.8
C36 C37 H37B 108.8
C38 C37 H37B 108.8
H37A C37 H37B 107.7
C39 C38 C37 114.4(3)
C39 C38 H38A 108.7
C37 C38 H38A 108.7
C39 C38 H38B 108.7
C37 C38 H38B 108.7
H38A C38 H38B 107.6
C38 C39 C40 114.4(3)
C38 C39 H39A 108.7
C40 C39 H39A 108.7
C38 C39 H39B 108.7
C40 C39 H39B 108.7
H39A C39 H39B 107.6
C41 C40 C39 114.7(3)
C41 C40 H40A 108.6
C39 C40 H40A 108.6
C41 C40 H40B 108.6
C39 C40 H40B 108.6
H40A C40 H40B 107.6
C40 C41 C42 114.2(4)
C40 C41 H41A 108.7
C42 C41 H41A 108.7
C40 C41 H41B 108.7
C42 C41 H41B 108.7
H41A C41 H41B 107.6
C41 C42 H42A 109.5
C41 C42 H42B 109.5
H42A C42 H42B 109.5
C41 C42 H42C 109.5
H42A C42 H42C 109.5
H42B C42 H42C 109.5
C7 N1 C8 108.0(2)
C7 N1 C1 126.7(2)
C8 N1 C1 125.3(2)
C7 N2 C9 108.5(2)
C7 N2 C10 125.7(2)
C9 N2 C10 125.8(2)
C28 N3 C29 108.2(2)
C28 N3 C22 127.0(2)
C29 N3 C22 124.7(2)
C28 N4 C30 108.5(2)
C28 N4 C31 125.4(3)
C30 N4 C31 126.1(2)
F3 P1 F2 89.90(13)
F3 P1 F6 89.70(17)
F2 P1 F6 90.67(14)
F3 P1 F5 91.77(16)
F2 P1 F5 90.96(14)
F6 P1 F5 177.81(14)
F3 P1 F1 179.40(13)
F2 P1 F1 90.68(12)
F6 P1 F1 90.15(14)
F5 P1 F1 88.37(13)
F3 P1 F4 90.45(12)
F2 P1 F4 179.54(13)
F6 P1 F4 89.63(14)
F5 P1 F4 88.73(13)
F1 P1 F4 88.97(12)
F12 P2 F7 90.17(14)
F12 P2 F10 88.94(18)
F7 P2 F10 90.34(17)
F12 P2 F8 92.96(18)
F7 P2 F8 91.70(16)
F10 P2 F8 177.21(15)
F12 P2 F11 178.05(16)
F7 P2 F11 91.33(14)
F10 P2 F11 89.80(15)
F8 P2 F11 88.25(15)
F12 P2 F9 91.12(14)
F7 P2 F9 178.68(14)
F10 P2 F9 89.95(17)
F8 P2 F9 87.97(16)
F11 P2 F9 87.38(13)

loop_
_geom_bond_atom_site_label_1
_geom_bond_atom_site_label_2
_geom_bond_distance
C1 C6 1.378(4)
C1 C2 1.378(4)
C1 N1 1.441(3)
C2 C3 1.388(4)
C2 H2 0.9500
C3 C4 1.375(4)
C3 H3 0.9500
C4 C5 1.385(4)
C4 H4 0.9500
C5 C6 1.391(4)
C5 H5 0.9500
C6 H6 0.9500
C7 N2 1.322(4)
C7 N1 1.340(3)
C7 H7 0.9500
C8 C9 1.337(4)
C8 N1 1.380(4)
C8 H8 0.9500
C9 N2 1.374(4)
C9 H9 0.9500
C10 N2 1.472(4)
C10 C11 1.513(4)
C10 H10A 0.9900
C10 H10B 0.9900
C11 C12 1.514(4)
C11 H11A 0.9900
C11 H11B 0.9900
C12 C13 1.519(4)
C12 H12A 0.9900
C12 H12B 0.9900
C13 C14 1.514(4)
C13 H13A 0.9900
C13 H13B 0.9900
C14 C15 1.519(4)
C14 H14A 0.9900
C14 H14B 0.9900
C15 C16 1.513(4)
C15 H15A 0.9900
C15 H15B 0.9900
C16 C17 1.514(5)
C16 H16A 0.9900
C16 H16B 0.9900
C17 C18 1.511(4)
C17 H17A 0.9900
C17 H17B 0.9900
C18 C19 1.510(5)
C18 H18A 0.9900
C18 H18B 0.9900
C19 C20 1.508(5)
C19 H19A 0.9900
C19 H19B 0.9900
C20 C21 1.512(6)
C20 H20A 0.9900
C20 H20B 0.9900
C21 H21A 0.9800
C21 H21B 0.9800
C21 H21C 0.9800
C22 C27 1.380(4)
C22 C23 1.383(4)
C22 N3 1.442(3)
C23 C24 1.389(4)
C23 H23 0.9500
C24 C25 1.379(4)
C24 H24 0.9500
C25 C26 1.383(4)
C25 H25 0.9500
C26 C27 1.386(4)
C26 H26 0.9500
C27 H27 0.9500
C28 N4 1.321(4)
C28 N3 1.335(4)
C28 H28 0.9500
C29 C30 1.343(4)
C29 N3 1.384(4)
C29 H29 0.9500
C30 N4 1.374(4)
C30 H30 0.9500
C31 N4 1.474(4)
C31 C32 1.514(4)
C31 H31A 0.9900
C31 H31B 0.9900
C32 C33 1.516(4)
C32 H32A 0.9900
C32 H32B 0.9900
C33 C34 1.533(5)
C33 H33A 0.9900
C33 H33B 0.9900
C34 C35 1.514(4)
C34 H34A 0.9900
C34 H34B 0.9900
C35 C36 1.521(4)
C35 H35A 0.9900
C35 H35B 0.9900
C36 C37 1.515(4)
C36 H36A 0.9900
C36 H36B 0.9900
C37 C38 1.521(5)
C37 H37A 0.9900
C37 H37B 0.9900
C38 C39 1.511(4)
C38 H38A 0.9900
C38 H38B 0.9900
C39 C40 1.516(5)
C39 H39A 0.9900
C39 H39B 0.9900
C40 C41 1.507(5)
C40 H40A 0.9900
C40 H40B 0.9900
C41 C42 1.510(6)
C41 H41A 0.9900
C41 H41B 0.9900
C42 H42A 0.9800
C42 H42B 0.9800
C42 H42C 0.9800
F1 P1 1.593(2)
F2 P1 1.578(2)
F3 P1 1.577(2)
F4 P1 1.609(2)
F5 P1 1.583(2)
F6 P1 1.582(2)
F7 P2 1.562(2)
F8 P2 1.579(3)
F9 P2 1.605(2)
F10 P2 1.573(3)
F11 P2 1.598(2)
F12 P2 1.561(2)

loop_
_geom_torsion_atom_site_label_1
_geom_torsion_atom_site_label_2
_geom_torsion_atom_site_label_3
_geom_torsion_atom_site_label_4
_geom_torsion
C6 C1 C2 C3 -1.3(4)
N1 C1 C2 C3 178.2(3)
C1 C2 C3 C4 1.3(4)
C2 C3 C4 C5 -0.2(4)
C3 C4 C5 C6 -0.9(4)
C2 C1 C6 C5 0.2(4)
N1 C1 C6 C5 -179.2(2)
C4 C5 C6 C1 0.9(4)
N1 C8 C9 N2 0.2(4)
N2 C10 C11 C12 -177.7(3)
C10 C11 C12 C13 178.6(3)
C11 C12 C13 C14 -178.6(3)
C12 C13 C14 C15 177.0(3)
C13 C14 C15 C16 179.0(3)
C14 C15 C16 C17 177.5(3)
C15 C16 C17 C18 178.2(3)
C16 C17 C18 C19 178.0(3)
C17 C18 C19 C20 179.1(3)
C18 C19 C20 C21 177.7(4)
C27 C22 C23 C24 1.7(4)
N3 C22 C23 C24 -178.4(3)
C22 C23 C24 C25 -1.2(4)
C23 C24 C25 C26 -0.3(5)
C24 C25 C26 C27 1.4(5)
C23 C22 C27 C26 -0.7(4)
N3 C22 C27 C26 179.4(3)
C25 C26 C27 C22 -0.9(5)
N3 C29 C30 N4 -0.6(4)
N4 C31 C32 C33 175.8(3)
C31 C32 C33 C34 -174.9(3)
C32 C33 C34 C35 -70.2(4)
C33 C34 C35 C36 -176.3(3)
C34 C35 C36 C37 178.2(3)
C35 C36 C37 C38 -179.6(3)
C36 C37 C38 C39 -179.9(3)
C37 C38 C39 C40 -178.7(3)
C38 C39 C40 C41 -178.8(3)
C39 C40 C41 C42 -179.4(4)
N2 C7 N1 C8 -0.3(3)
N2 C7 N1 C1 178.9(2)
C9 C8 N1 C7 0.0(4)
C9 C8 N1 C1 -179.1(3)
C6 C1 N1 C7 -29.6(4)
C2 C1 N1 C7 150.9(3)
C6 C1 N1 C8 149.4(3)
C2 C1 N1 C8 -30.1(4)
N1 C7 N2 C9 0.4(3)
N1 C7 N2 C10 -178.4(3)
C8 C9 N2 C7 -0.4(4)
C8 C9 N2 C10 178.5(3)
C11 C10 N2 C7 110.8(3)
C11 C10 N2 C9 -67.9(4)
N4 C28 N3 C29 -0.2(3)
N4 C28 N3 C22 -177.5(2)
C30 C29 N3 C28 0.5(4)
C30 C29 N3 C22 177.9(3)
C27 C22 N3 C28 26.0(4)
C23 C22 N3 C28 -153.9(3)
C27 C22 N3 C29 -150.8(3)
C23 C22 N3 C29 29.3(4)
N3 C28 N4 C30 -0.2(3)
N3 C28 N4 C31 177.8(3)
C29 C30 N4 C28 0.5(4)
C29 C30 N4 C31 -177.4(3)
C32 C31 N4 C28 -115.8(3)
C32 C31 N4 C30 61.8(4)
